data_4502958
loop_
_publ_author_name
'Kounavi, Konstantina A.'
'Manos, Manolis J.'
'Moushi, Eleni E.'
'Kitos, Alexandros A.'
'Papatriantafyllopoulou, Constantina'
'Tasiopoulos, Anastasios J.'
'Nastopoulos, Vassilios'

_publ_section_title
;
 A Systematic Evaluation of the Interplay of Weak and Strong
 Supramolecular Interactions in a Series of Co(II) and Zn(II) Complexes
 Tuned by Ligand Modification
;
_journal_issue 1
_journal_name_full 'Crystal Growth &amp; Design'
_journal_page_first 429
_journal_paper_doi 10.1021/cg201271p
_journal_volume 12
_journal_year 2012
_chemical_formula_moiety 'C15 H12 N2'
_chemical_formula_sum 'C15 H12 N2'
_chemical_formula_weight 220.27
_space_group_IT_number 14
_symmetry_cell_setting monoclinic
_symmetry_space_group_name_Hall '-P 2yn'
_symmetry_space_group_name_H-M 'P 1 21/n 1'
_atom_sites_solution_hydrogens geom
_atom_sites_solution_primary direct
_atom_sites_solution_secondary difmap
_audit_creation_method SHELXL-97
_cell_angle_alpha 90.00
_cell_angle_beta 109.572(4)
_cell_angle_gamma 90.00
_cell_formula_units_Z 8
_cell_length_a 13.2695(5)
_cell_length_b 13.0089(4)
_cell_length_c 14.3873(6)
_cell_measurement_reflns_used 10808
_cell_measurement_temperature 100(2)
_cell_measurement_theta_max 29.6034
_cell_measurement_theta_min 2.8926
_cell_volume 2340.06(16)
_computing_cell_refinement 'CrysAlis RED (Oxford Diffraction, 2009)'
_computing_data_collection 'CrysAlis CCD (Oxford Diffraction, 2009)'
_computing_data_reduction 'CrysAlis RED (Oxford Diffraction, 2009)'
_computing_molecular_graphics
;ORTEP-3 for Windows (Farrugia, 1997); PLATON (Spek, 1990);
MERCURY (Bruno et al. 2002)
;
_computing_publication_material 'WINGX (Farrugia, 1999)'
_computing_structure_refinement 'SHELXL-97 (Sheldrick, 1997)'
_computing_structure_solution 'SIR92 (Altomare et al., 1994)'
_diffrn_ambient_temperature 100(2)
_diffrn_detector_area_resol_mean 10.4223
_diffrn_measured_fraction_theta_full 0.996
_diffrn_measured_fraction_theta_max 0.996
_diffrn_measurement_device_type 'Oxford Diffraction SuperNova with Atlas detector'
_diffrn_measurement_method '\w scans'
_diffrn_radiation_monochromator mirror
_diffrn_radiation_source 'Enhance (Mo) X-ray Source'
_diffrn_radiation_type MoK\a
_diffrn_radiation_wavelength 0.71073
_diffrn_reflns_av_R_equivalents 0.0336
_diffrn_reflns_av_sigmaI/netI 0.0267
_diffrn_reflns_limit_h_max 16
_diffrn_reflns_limit_h_min -16
_diffrn_reflns_limit_k_max 15
_diffrn_reflns_limit_k_min -16
_diffrn_reflns_limit_l_max 16
_diffrn_reflns_limit_l_min -17
_diffrn_reflns_number 20856
_diffrn_reflns_theta_full 26.00
_diffrn_reflns_theta_max 26.00
_diffrn_reflns_theta_min 3.00
_exptl_absorpt_coefficient_mu 0.075
_exptl_absorpt_correction_T_max 1.0000
_exptl_absorpt_correction_T_min 0.8884
_exptl_absorpt_correction_type multi-scan
_exptl_absorpt_process_details 'Empirical absorption correction (CrysAlis RED, Oxford Diffraction)'
_exptl_crystal_colour colorless
_exptl_crystal_density_diffrn 1.250
_exptl_crystal_density_method 'not measured'
_exptl_crystal_description prism
_exptl_crystal_F_000 928
_exptl_crystal_size_max 0.28
_exptl_crystal_size_mid 0.21
_exptl_crystal_size_min 0.14
_refine_diff_density_max 0.199
_refine_diff_density_min -0.229
_refine_diff_density_rms 0.038
_refine_ls_extinction_method none
_refine_ls_goodness_of_fit_ref 1.055
_refine_ls_hydrogen_treatment mixed
_refine_ls_matrix_type full
_refine_ls_number_parameters 313
_refine_ls_number_reflns 4578
_refine_ls_number_restraints 2
_refine_ls_restrained_S_all 1.055
_refine_ls_R_factor_all 0.0446
_refine_ls_R_factor_gt 0.0359
_refine_ls_shift/su_max 0.000
_refine_ls_shift/su_mean 0.000
_refine_ls_structure_factor_coef Fsqd
_refine_ls_weighting_details 'calc w=1/[\s^2^(Fo^2^)+(0.0562P)^2^+0.2750P] where P=(Fo^2^+2Fc^2^)/3'
_refine_ls_weighting_scheme calc
_refine_ls_wR_factor_gt 0.0956
_refine_ls_wR_factor_ref 0.0983
_reflns_number_gt 3751
_reflns_number_total 4578
_reflns_threshold_expression >2\s(I)
_cod_data_source_file cg201271p_si_002.cif
_cod_data_source_block HL'
_cod_depositor_comments
;
The following automatic conversions were performed:

'_symmetry_cell_setting' value 'Monoclinic' changed to 'monoclinic'
according to /home/saulius/struct/CIF-dictionaries/cif_core.dic
dictionary named 'cif_core.dic' version 2.4.1 from 2010-06-29.

Automatic conversion script
Id: cif_fix_values 1715 2011-07-08 13:25:40Z adriana 
;
_cod_original_cell_volume 2340.06(15)
_cod_database_code 4502958

loop_
_symmetry_equiv_pos_as_xyz
'x, y, z'
'-x+1/2, y+1/2, -z+1/2'
'-x, -y, -z'
'x-1/2, -y-1/2, z-1/2'

loop_
_atom_site_label
_atom_site_type_symbol
_atom_site_fract_x
_atom_site_fract_y
_atom_site_fract_z
_atom_site_U_iso_or_equiv
_atom_site_adp_type
_atom_site_occupancy
_atom_site_symmetry_multiplicity
_atom_site_calc_flag
_atom_site_refinement_flags
C2A C 0.62634(10) -0.15457(9) 0.85527(9) 0.0221(3) Uani 1 1 d .
H2A H 0.6780 -0.2060 0.8730 0.026 Uiso 1 1 calc R
C2B C 0.33529(9) 0.64590(9) 0.62266(9) 0.0205(3) Uani 1 1 d .
H2B H 0.2838 0.6969 0.6139 0.025 Uiso 1 1 calc R
C4A C 0.48378(9) -0.06930(9) 0.77964(8) 0.0184(3) Uani 1 1 d .
C4B C 0.41261(9) 0.50230(9) 0.61530(8) 0.0173(3) Uani 1 1 d .
C5A C 0.54388(9) -0.00869(9) 0.85680(8) 0.0179(3) Uani 1 1 d .
C5B C 0.49051(9) 0.56750(9) 0.67244(8) 0.0176(3) Uani 1 1 d .
C7A C 0.37853(9) -0.04997(8) 0.70406(9) 0.0191(3) Uani 1 1 d .
C7B C 0.42276(9) 0.39566(9) 0.58477(8) 0.0179(3) Uani 1 1 d .
C8A C 0.36087(10) -0.08034(9) 0.60680(9) 0.0216(3) Uani 1 1 d .
H8A H 0.4151 -0.1133 0.5909 0.026 Uiso 1 1 calc R
C8B C 0.34109(10) 0.32496(9) 0.57603(9) 0.0232(3) Uani 1 1 d .
H8B H 0.2799 0.3458 0.5887 0.028 Uiso 1 1 calc R
C9A C 0.26365(10) -0.06207(9) 0.53379(9) 0.0253(3) Uani 1 1 d .
H9A H 0.2526 -0.0835 0.4695 0.030 Uiso 1 1 calc R
C9B C 0.34986(10) 0.22405(9) 0.54878(10) 0.0271(3) Uani 1 1 d .
H9B H 0.2943 0.1780 0.5423 0.033 Uiso 1 1 calc R
C10A C 0.18292(10) -0.01190(10) 0.55643(10) 0.0275(3) Uani 1 1 d .
H10A H 0.1185 0.0025 0.5070 0.033 Uiso 1 1 calc R
C10B C 0.44110(10) 0.19178(9) 0.53119(9) 0.0257(3) Uani 1 1 d .
H10B H 0.4477 0.1238 0.5139 0.031 Uiso 1 1 calc R
C11A C 0.19851(10) 0.01679(10) 0.65306(10) 0.0274(3) Uani 1 1 d .
H11A H 0.1438 0.0492 0.6687 0.033 Uiso 1 1 calc R
C11B C 0.52263(10) 0.26137(10) 0.53946(9) 0.0239(3) Uani 1 1 d .
H11B H 0.5842 0.2398 0.5279 0.029 Uiso 1 1 calc R
C12A C 0.29534(9) -0.00260(9) 0.72652(9) 0.0232(3) Uani 1 1 d .
H12A H 0.3048 0.0161 0.7913 0.028 Uiso 1 1 calc R
C12B C 0.51339(10) 0.36260(9) 0.56474(8) 0.0202(3) Uani 1 1 d .
H12B H 0.5679 0.4090 0.5684 0.024 Uiso 1 1 calc R
C13A C 0.52804(9) 0.09461(9) 0.89049(9) 0.0186(3) Uani 1 1 d .
C13B C 0.60668(9) 0.55555(9) 0.72113(8) 0.0186(3) Uani 1 1 d .
C14A C 0.47616(10) 0.17131(9) 0.82362(10) 0.0243(3) Uani 1 1 d .
H14A H 0.4525 0.1576 0.7563 0.029 Uiso 1 1 calc R
C14B C 0.64960(10) 0.46537(9) 0.77099(9) 0.0231(3) Uani 1 1 d .
H14B H 0.6042 0.4130 0.7765 0.028 Uiso 1 1 calc R
C15A C 0.45977(11) 0.26757(10) 0.85704(11) 0.0311(3) Uani 1 1 d .
H15A H 0.4236 0.3178 0.8123 0.037 Uiso 1 1 calc R
C15B C 0.75925(11) 0.45317(10) 0.81236(9) 0.0297(3) Uani 1 1 d .
H15B H 0.7871 0.3919 0.8438 0.036 Uiso 1 1 calc R
C16A C 0.49723(10) 0.28920(10) 0.95730(11) 0.0314(3) Uani 1 1 d .
H16A H 0.4861 0.3539 0.9796 0.038 Uiso 1 1 calc R
C16B C 0.82763(10) 0.53168(11) 0.80725(10) 0.0313(3) Uani 1 1 d .
H16B H 0.9012 0.5236 0.8359 0.038 Uiso 1 1 calc R
C17A C 0.55086(10) 0.21495(10) 1.02371(10) 0.0273(3) Uani 1 1 d .
H17A H 0.5772 0.2300 1.0908 0.033 Uiso 1 1 calc R
C17B C 0.78584(10) 0.62230(11) 0.75923(10) 0.0299(3) Uani 1 1 d .
H17B H 0.8315 0.6755 0.7563 0.036 Uiso 1 1 calc R
C18A C 0.56557(9) 0.11782(9) 0.99075(9) 0.0215(3) Uani 1 1 d .
H18A H 0.6008 0.0677 1.0360 0.026 Uiso 1 1 calc R
C18B C 0.67643(10) 0.63394(10) 0.71561(9) 0.0233(3) Uani 1 1 d .
H18B H 0.6491 0.6945 0.6823 0.028 Uiso 1 1 calc R
N1A N 0.63399(8) -0.06555(7) 0.90424(7) 0.0199(2) Uani 1 1 d D
H1A H 0.6874(8) -0.0490(11) 0.9561(7) 0.030 Uiso 1 1 d D
N1B N 0.43913(8) 0.65864(7) 0.67575(7) 0.0194(2) Uani 1 1 d D
H1B H 0.4698(10) 0.7131(7) 0.7069(9) 0.029 Uiso 1 1 d D
N3A N 0.53713(8) -0.16075(7) 0.77901(7) 0.0210(2) Uani 1 1 d .
N3B N 0.31462(8) 0.55274(7) 0.58436(7) 0.0200(2) Uani 1 1 d .

loop_
_atom_site_aniso_label
_atom_site_aniso_U_11
_atom_site_aniso_U_22
_atom_site_aniso_U_33
_atom_site_aniso_U_23
_atom_site_aniso_U_13
_atom_site_aniso_U_12
C2A 0.0205(6) 0.0180(6) 0.0266(7) -0.0027(5) 0.0065(5) 0.0034(5)
C2B 0.0172(6) 0.0181(6) 0.0249(6) 0.0008(5) 0.0053(5) 0.0019(5)
C4A 0.0198(6) 0.0171(6) 0.0192(6) -0.0014(5) 0.0078(5) -0.0004(5)
C4B 0.0171(6) 0.0173(6) 0.0172(6) 0.0021(5) 0.0052(5) -0.0008(5)
C5A 0.0167(6) 0.0174(6) 0.0196(6) 0.0009(5) 0.0061(5) 0.0009(5)
C5B 0.0199(6) 0.0153(6) 0.0173(6) 0.0010(5) 0.0058(5) 0.0000(5)
C7A 0.0195(6) 0.0143(6) 0.0216(6) -0.0012(5) 0.0045(5) -0.0029(5)
C7B 0.0196(6) 0.0169(6) 0.0137(6) 0.0013(5) 0.0011(5) -0.0007(5)
C8A 0.0249(7) 0.0166(6) 0.0233(6) -0.0011(5) 0.0083(5) -0.0020(5)
C8B 0.0193(6) 0.0203(6) 0.0284(7) 0.0008(5) 0.0058(5) -0.0012(5)
C9A 0.0315(7) 0.0199(6) 0.0203(6) 0.0004(5) 0.0031(5) -0.0073(5)
C9B 0.0263(7) 0.0180(6) 0.0325(7) 0.0007(5) 0.0039(6) -0.0072(5)
C10A 0.0203(6) 0.0215(6) 0.0323(7) 0.0062(5) -0.0024(5) -0.0043(5)
C10B 0.0326(7) 0.0167(6) 0.0225(7) -0.0031(5) 0.0020(6) 0.0011(5)
C11A 0.0184(6) 0.0235(6) 0.0394(8) 0.0022(6) 0.0085(6) 0.0000(5)
C11B 0.0255(7) 0.0256(7) 0.0190(6) -0.0028(5) 0.0051(5) 0.0031(5)
C12A 0.0213(6) 0.0230(6) 0.0250(7) -0.0014(5) 0.0075(5) -0.0008(5)
C12B 0.0216(6) 0.0221(6) 0.0158(6) -0.0021(5) 0.0049(5) -0.0036(5)
C13A 0.0147(6) 0.0178(6) 0.0238(6) -0.0031(5) 0.0074(5) -0.0025(5)
C13B 0.0184(6) 0.0199(6) 0.0167(6) -0.0058(5) 0.0048(5) -0.0005(5)
C14A 0.0222(6) 0.0210(6) 0.0277(7) -0.0004(5) 0.0055(5) -0.0007(5)
C14B 0.0261(7) 0.0210(6) 0.0183(6) -0.0041(5) 0.0022(5) 0.0009(5)
C15A 0.0249(7) 0.0195(7) 0.0442(9) 0.0014(6) 0.0054(6) 0.0029(5)
C15B 0.0304(7) 0.0300(7) 0.0215(7) -0.0057(5) -0.0009(6) 0.0108(6)
C16A 0.0252(7) 0.0192(6) 0.0494(9) -0.0115(6) 0.0121(6) 0.0003(5)
C16B 0.0181(7) 0.0479(8) 0.0250(7) -0.0122(6) 0.0035(5) 0.0060(6)
C17A 0.0244(7) 0.0276(7) 0.0311(7) -0.0116(6) 0.0111(6) -0.0047(6)
C17B 0.0213(7) 0.0395(8) 0.0302(7) -0.0093(6) 0.0102(6) -0.0053(6)
C18A 0.0188(6) 0.0207(6) 0.0259(7) -0.0018(5) 0.0087(5) -0.0018(5)
C18B 0.0217(6) 0.0232(6) 0.0252(7) -0.0034(5) 0.0081(5) -0.0011(5)
N1A 0.0171(5) 0.0186(5) 0.0208(5) -0.0030(4) 0.0022(4) 0.0004(4)
N1B 0.0192(5) 0.0147(5) 0.0226(5) -0.0026(4) 0.0046(4) -0.0016(4)
N3A 0.0198(5) 0.0184(5) 0.0239(5) -0.0034(4) 0.0060(4) 0.0015(4)
N3B 0.0176(5) 0.0181(5) 0.0230(5) 0.0017(4) 0.0052(4) -0.0003(4)

loop_
_atom_type_symbol
_atom_type_description
_atom_type_scat_dispersion_real
_atom_type_scat_dispersion_imag
_atom_type_scat_source
C C 0.0033 0.0016 'International Tables Vol C Tables 4.2.6.8 and 6.1.1.4'
H H 0.0000 0.0000 'International Tables Vol C Tables 4.2.6.8 and 6.1.1.4'
N N 0.0061 0.0033 'International Tables Vol C Tables 4.2.6.8 and 6.1.1.4'

loop_
_geom_angle_atom_site_label_1
_geom_angle_atom_site_label_2
_geom_angle_atom_site_label_3
_geom_angle
N3A C2A N1A 112.22(10)
N3A C2A H2A 123.9
N1A C2A H2A 123.9
N3B C2B N1B 112.35(10)
N3B C2B H2B 123.8
N1B C2B H2B 123.8
C5A C4A N3A 109.72(10)
C5A C4A C7A 130.23(11)
N3A C4A C7A 120.05(10)
C5B C4B N3B 109.59(10)
C5B C4B C7B 129.21(11)
N3B C4B C7B 121.18(10)
N1A C5A C4A 105.33(10)
N1A C5A C13A 121.66(10)
C4A C5A C13A 133.01(11)
C4B C5B N1B 105.65(10)
C4B C5B C13B 132.56(10)
N1B C5B C13B 121.75(10)
C12A C7A C8A 118.52(11)
C12A C7A C4A 122.15(11)
C8A C7A C4A 119.33(11)
C8B C7B C12B 118.40(11)
C8B C7B C4B 120.10(11)
C12B C7B C4B 121.50(10)
C9A C8A C7A 120.85(12)
C9A C8A H8A 119.6
C7A C8A H8A 119.6
C9B C8B C7B 120.92(12)
C9B C8B H8B 119.5
C7B C8B H8B 119.5
C10A C9A C8A 120.05(12)
C10A C9A H9A 120.0
C8A C9A H9A 120.0
C10B C9B C8B 120.07(12)
C10B C9B H9B 120.0
C8B C9B H9B 120.0
C9A C10A C11A 119.73(12)
C9A C10A H10A 120.1
C11A C10A H10A 120.1
C9B C10B C11B 119.52(11)
C9B C10B H10B 120.2
C11B C10B H10B 120.2
C12A C11A C10A 120.28(12)
C12A C11A H11A 119.9
C10A C11A H11A 119.9
C12B C11B C10B 120.63(12)
C12B C11B H11B 119.7
C10B C11B H11B 119.7
C11A C12A C7A 120.51(12)
C11A C12A H12A 119.7
C7A C12A H12A 119.7
C11B C12B C7B 120.44(11)
C11B C12B H12B 119.8
C7B C12B H12B 119.8
C18A C13A C14A 118.77(11)
C18A C13A C5A 119.98(11)
C14A C13A C5A 121.24(11)
C14B C13B C18B 118.65(11)
C14B C13B C5B 121.07(11)
C18B C13B C5B 120.25(11)
C15A C14A C13A 120.36(12)
C15A C14A H14A 119.8
C13A C14A H14A 119.8
C15B C14B C13B 120.49(12)
C15B C14B H14B 119.8
C13B C14B H14B 119.8
C14A C15A C16A 120.07(12)
C14A C15A H15A 120.0
C16A C15A H15A 120.0
C14B C15B C16B 120.38(12)
C14B C15B H15B 119.8
C16B C15B H15B 119.8
C17A C16A C15A 120.05(12)
C17A C16A H16A 120.0
C15A C16A H16A 120.0
C15B C16B C17B 119.63(12)
C15B C16B H16B 120.2
C17B C16B H16B 120.2
C16A C17A C18A 120.07(12)
C16A C17A H17A 120.0
C18A C17A H17A 120.0
C18B C17B C16B 120.23(13)
C18B C17B H17B 119.9
C16B C17B H17B 119.9
C17A C18A C13A 120.64(12)
C17A C18A H18A 119.7
C13A C18A H18A 119.7
C17B C18B C13B 120.58(12)
C17B C18B H18B 119.7
C13B C18B H18B 119.7
C2A N1A C5A 107.64(10)
C2A N1A H1A 124.2(10)
C5A N1A H1A 128.1(10)
C2B N1B C5B 107.44(10)
C2B N1B H1B 127.7(9)
C5B N1B H1B 124.8(10)
C2A N3A C4A 105.08(10)
C2B N3B C4B 104.96(9)

loop_
_geom_bond_atom_site_label_1
_geom_bond_atom_site_label_2
_geom_bond_distance
C2A N3A 1.3196(16)
C2A N1A 1.3416(15)
C2A H2A 0.9300
C2B N3B 1.3215(15)
C2B N1B 1.3433(15)
C2B H2B 0.9300
C4A C5A 1.3772(16)
C4A N3A 1.3860(15)
C4A C7A 1.4760(16)
C4B C5B 1.3764(16)
C4B N3B 1.3898(15)
C4B C7B 1.4748(16)
C5A N1A 1.3768(15)
C5A C13A 1.4675(16)
C5B N1B 1.3765(15)
C5B C13B 1.4722(16)
C7A C12A 1.3935(17)
C7A C8A 1.3961(17)
C7B C8B 1.3946(17)
C7B C12B 1.3952(17)
C8A C9A 1.3843(18)
C8A H8A 0.9300
C8B C9B 1.3860(18)
C8B H8B 0.9300
C9A C10A 1.3832(19)
C9A H9A 0.9300
C9B C10B 1.3825(19)
C9B H9B 0.9300
C10A C11A 1.3864(19)
C10A H10A 0.9300
C10B C11B 1.3849(19)
C10B H10B 0.9300
C11A C12A 1.3862(17)
C11A H11A 0.9300
C11B C12B 1.3826(17)
C11B H11B 0.9300
C12A H12A 0.9300
C12B H12B 0.9300
C13A C18A 1.3923(17)
C13A C14A 1.3969(17)
C13B C14B 1.3934(17)
C13B C18B 1.3972(17)
C14A C15A 1.3844(18)
C14A H14A 0.9300
C14B C15B 1.3844(18)
C14B H14B 0.9300
C15A C16A 1.388(2)
C15A H15A 0.9300
C15B C16B 1.384(2)
C15B H15B 0.9300
C16A C17A 1.3773(19)
C16A H16A 0.9300
C16B C17B 1.385(2)
C16B H16B 0.9300
C17A C18A 1.3862(17)
C17A H17A 0.9300
C17B C18B 1.3835(18)
C17B H17B 0.9300
C18A H18A 0.9300
C18B H18B 0.9300
N1A H1A 0.867(7)
N1B H1B 0.864(7)
